data_7111586
loop_
_publ_author_name
'Zai, Shaobo'
'Liu, Fengshou'
'Gao, Haiyang'
'Li, Cong'
'Zhou, Guiyu'
'Cheng, Shan'
'Guo, Lihua'
'Zhang, Ling'
'Zhu, Fangming'
'Wu, Qing'

_publ_section_title
;
 Longstanding living polymerization of ethylene: substituent effect on
 bridging carbon of 2-pyridinemethanamine nickel catalysts
;
_journal_issue 24
_journal_name_full 'Chemical Communications'
_journal_page_first 4321
_journal_page_last 4323
_journal_paper_doi 10.1039/c000176g
_journal_volume 46
_journal_year 2010
_chemical_formula_sum 'C28 H38 Br2 Cl2 N2 Ni O'
_chemical_formula_weight 708.03
_chemical_name_systematic
;
?
;
_space_group_IT_number 14
_symmetry_cell_setting monoclinic
_symmetry_space_group_name_Hall '-P 2ybc'
_symmetry_space_group_name_H-M 'P 1 21/c 1'
_atom_sites_solution_hydrogens geom
_atom_sites_solution_primary direct
_atom_sites_solution_secondary difmap
_audit_creation_method SHELXL-97
_cell_angle_alpha 90.00
_cell_angle_beta 105.588(2)
_cell_angle_gamma 90.00
_cell_formula_units_Z 4
_cell_length_a 13.4346(13)
_cell_length_b 13.4926(13)
_cell_length_c 17.6159(17)
_cell_measurement_reflns_used 4892
_cell_measurement_temperature 173(2)
_cell_measurement_theta_max 26.9959
_cell_measurement_theta_min 2.4920
_cell_volume 3075.7(5)
_computing_cell_refinement 'Bruker SMART'
_computing_data_collection 'Bruker SMART'
_computing_data_reduction 'Bruker SMART'
_computing_molecular_graphics 'Bruker SHELXTL'
_computing_publication_material 'Bruker SHELXTL'
_computing_structure_refinement 'SHELXL-97 (Sheldrick, 1997)'
_computing_structure_solution 'SHELXS-97 (Sheldrick, 1990)'
_diffrn_ambient_temperature 173(2)
_diffrn_measured_fraction_theta_full 0.979
_diffrn_measured_fraction_theta_max 0.980
_diffrn_measurement_device_type 'CCD area detector'
_diffrn_measurement_method 'phi and omega scans'
_diffrn_radiation_monochromator graphite
_diffrn_radiation_source 'fine-focus sealed tube'
_diffrn_radiation_type MoK\a
_diffrn_radiation_wavelength 0.71073
_diffrn_reflns_av_R_equivalents 0.0358
_diffrn_reflns_av_sigmaI/netI 0.0527
_diffrn_reflns_limit_h_max 17
_diffrn_reflns_limit_h_min -16
_diffrn_reflns_limit_k_max 16
_diffrn_reflns_limit_k_min -17
_diffrn_reflns_limit_l_max 9
_diffrn_reflns_limit_l_min -22
_diffrn_reflns_number 15490
_diffrn_reflns_theta_full 27.06
_diffrn_reflns_theta_max 27.06
_diffrn_reflns_theta_min 1.93
_exptl_absorpt_coefficient_mu 3.426
_exptl_absorpt_correction_T_max 0.4263
_exptl_absorpt_correction_T_min 0.3411
_exptl_absorpt_correction_type multi-scan
_exptl_absorpt_process_details 'SADABS (Sheldrick, 2004)'
_exptl_crystal_colour yellow
_exptl_crystal_density_diffrn 1.529
_exptl_crystal_density_method 'not measured'
_exptl_crystal_description block
_exptl_crystal_F_000 1440
_exptl_crystal_size_max 0.40
_exptl_crystal_size_mid 0.30
_exptl_crystal_size_min 0.30
_refine_diff_density_max 0.871
_refine_diff_density_min -0.678
_refine_diff_density_rms 0.104
_refine_ls_extinction_method none
_refine_ls_goodness_of_fit_ref 0.878
_refine_ls_hydrogen_treatment mixed
_refine_ls_matrix_type full
_refine_ls_number_parameters 329
_refine_ls_number_reflns 6637
_refine_ls_number_restraints 0
_refine_ls_restrained_S_all 0.878
_refine_ls_R_factor_all 0.0680
_refine_ls_R_factor_gt 0.0371
_refine_ls_shift/su_max 0.001
_refine_ls_shift/su_mean 0.000
_refine_ls_structure_factor_coef Fsqd
_refine_ls_weighting_details 'calc w=1/[\s^2^(Fo^2^)+(0.1000P)^2^+0.0000P] where P=(Fo^2^+2Fc^2^)/3'
_refine_ls_weighting_scheme calc
_refine_ls_wR_factor_gt 0.1064
_refine_ls_wR_factor_ref 0.1341
_reflns_number_gt 4674
_reflns_number_total 6637
_reflns_threshold_expression >2sigma(I)
_cod_data_source_file c000176gsup1.cif
_cod_data_source_block 2
_cod_depositor_comments
;
The following automatic conversions were performed:

'_exptl_absorpt_correction_type' value 'multi scan' changed to
'multi-scan' according to
/home/saulius/struct/CIF-dictionaries/cif_core.dic dictionary named
'cif_core.dic' version 2.4.2 from 2011-04-26.

Automatic conversion script
Id: cif_fix_values 1891 2012-01-12 08:04:46Z andrius 
;
_cod_original_sg_symbol_H-M P2(1)/c
_cod_database_code 7111586

loop_
_symmetry_equiv_pos_as_xyz
'x, y, z'
'-x, y+1/2, -z+1/2'
'-x, -y, -z'
'x, -y-1/2, z-1/2'

loop_
_atom_site_label
_atom_site_type_symbol
_atom_site_fract_x
_atom_site_fract_y
_atom_site_fract_z
_atom_site_U_iso_or_equiv
_atom_site_adp_type
_atom_site_occupancy
_atom_site_symmetry_multiplicity
_atom_site_calc_flag
_atom_site_refinement_flags
Ni1 Ni 0.02210(4) 0.08033(4) 0.63436(3) 0.01836(14) Uani 1 1 d .
Br1 Br -0.04199(4) -0.09065(3) 0.63231(2) 0.02930(13) Uani 1 1 d .
Br2 Br -0.10477(3) 0.16907(3) 0.53049(2) 0.02605(13) Uani 1 1 d .
N1 N -0.0336(3) 0.1220(2) 0.72573(19) 0.0212(7) Uani 1 1 d .
N2 N 0.1587(2) 0.0694(2) 0.72720(18) 0.0175(7) Uani 1 1 d .
H2 H 0.1121 0.0304 0.6970 0.021 Uiso 1 1 calc R
C1 C -0.1352(3) 0.1318(3) 0.7190(3) 0.0294(10) Uani 1 1 d .
H1A H -0.1824 0.1280 0.6681 0.035 Uiso 1 1 calc R
C2 C -0.1732(4) 0.1473(4) 0.7833(3) 0.0350(11) Uani 1 1 d .
H2A H -0.2455 0.1526 0.7769 0.042 Uiso 1 1 calc R
C3 C -0.1055(4) 0.1549(3) 0.8567(3) 0.0357(11) Uani 1 1 d .
H3A H -0.1300 0.1667 0.9017 0.043 Uiso 1 1 calc R
C4 C -0.0003(3) 0.1450(3) 0.8643(2) 0.0292(10) Uani 1 1 d .
H4A H 0.0483 0.1510 0.9144 0.035 Uiso 1 1 calc R
C5 C 0.0326(3) 0.1264(3) 0.7974(2) 0.0200(8) Uani 1 1 d .
C6 C 0.1467(3) 0.1157(3) 0.8021(2) 0.0173(8) Uani 1 1 d .
H6A H 0.1751 0.1844 0.8040 0.021 Uiso 1 1 calc R
C7 C 0.2099(3) 0.0628(3) 0.8756(2) 0.0203(8) Uani 1 1 d .
C8 C 0.2966(3) 0.1102(3) 0.9255(2) 0.0228(9) Uani 1 1 d .
C9 C 0.3280(4) 0.2139(3) 0.9103(3) 0.0346(11) Uani 1 1 d .
H9A H 0.3900 0.2329 0.9514 0.052 Uiso 1 1 calc R
H9B H 0.2717 0.2599 0.9108 0.052 Uiso 1 1 calc R
H9C H 0.3427 0.2165 0.8588 0.052 Uiso 1 1 calc R
C10 C 0.3540(3) 0.0618(3) 0.9928(2) 0.0270(9) Uani 1 1 d .
H10A H 0.4117 0.0945 1.0266 0.032 Uiso 1 1 calc R
C11 C 0.3288(3) -0.0341(3) 1.0120(2) 0.0256(9) Uani 1 1 d .
C12 C 0.3908(4) -0.0852(4) 1.0859(3) 0.0406(12) Uani 1 1 d .
H12A H 0.3619 -0.1512 1.0894 0.061 Uiso 1 1 calc R
H12B H 0.3878 -0.0460 1.1321 0.061 Uiso 1 1 calc R
H12C H 0.4628 -0.0915 1.0843 0.061 Uiso 1 1 calc R
C13 C 0.2434(3) -0.0786(3) 0.9627(2) 0.0264(9) Uani 1 1 d .
H13A H 0.2246 -0.1431 0.9754 0.032 Uiso 1 1 calc R
C14 C 0.1837(3) -0.0329(3) 0.8950(2) 0.0253(9) Uani 1 1 d .
C15 C 0.0929(4) -0.0908(3) 0.8458(3) 0.0355(11) Uani 1 1 d .
H15A H 0.0897 -0.1556 0.8701 0.053 Uiso 1 1 calc R
H15B H 0.1012 -0.1001 0.7927 0.053 Uiso 1 1 calc R
H15C H 0.0289 -0.0542 0.8426 0.053 Uiso 1 1 calc R
C16 C 0.2557(3) 0.0960(3) 0.7099(2) 0.0193(8) Uani 1 1 d .
C17 C 0.2667(3) 0.1925(3) 0.6829(2) 0.0223(8) Uani 1 1 d .
C18 C 0.1812(3) 0.2692(3) 0.6634(2) 0.0238(9) Uani 1 1 d .
H18A H 0.1179 0.2381 0.6727 0.029 Uiso 1 1 calc R
C19 C 0.1552(4) 0.3007(3) 0.5769(3) 0.0333(10) Uani 1 1 d .
H19A H 0.1385 0.2420 0.5431 0.050 Uiso 1 1 calc R
H19B H 0.2148 0.3348 0.5667 0.050 Uiso 1 1 calc R
H19C H 0.0957 0.3456 0.5653 0.050 Uiso 1 1 calc R
C20 C 0.2070(4) 0.3616(3) 0.7164(3) 0.0335(10) Uani 1 1 d .
H20A H 0.2227 0.3415 0.7719 0.050 Uiso 1 1 calc R
H20B H 0.1475 0.4067 0.7043 0.050 Uiso 1 1 calc R
H20C H 0.2670 0.3954 0.7068 0.050 Uiso 1 1 calc R
C21 C 0.3608(3) 0.2177(3) 0.6696(3) 0.0294(10) Uani 1 1 d .
H21A H 0.3700 0.2825 0.6516 0.035 Uiso 1 1 calc R
C22 C 0.4413(3) 0.1509(3) 0.6820(3) 0.0356(11) Uani 1 1 d .
H22A H 0.5059 0.1706 0.6745 0.043 Uiso 1 1 calc R
C23 C 0.4276(3) 0.0560(4) 0.7050(3) 0.0309(10) Uani 1 1 d .
H23A H 0.4825 0.0096 0.7114 0.037 Uiso 1 1 calc R
C24 C 0.3340(3) 0.0255(3) 0.7194(2) 0.0235(9) Uani 1 1 d .
C25 C 0.3253(3) -0.0833(3) 0.7415(3) 0.0284(9) Uani 1 1 d .
H25A H 0.2535 -0.0947 0.7459 0.034 Uiso 1 1 calc R
C26 C 0.3998(4) -0.1080(4) 0.8202(3) 0.0401(12) Uani 1 1 d .
H26A H 0.3875 -0.0636 0.8608 0.060 Uiso 1 1 calc R
H26B H 0.4709 -0.0997 0.8168 0.060 Uiso 1 1 calc R
H26C H 0.3892 -0.1768 0.8341 0.060 Uiso 1 1 calc R
C27 C 0.3423(4) -0.1512(3) 0.6761(3) 0.0409(12) Uani 1 1 d .
H27A H 0.2933 -0.1336 0.6258 0.061 Uiso 1 1 calc R
H27B H 0.3314 -0.2203 0.6889 0.061 Uiso 1 1 calc R
H27C H 0.4131 -0.1430 0.6718 0.061 Uiso 1 1 calc R
C28 C 0.6465(4) 0.4581(4) 0.0244(3) 0.0446(12) Uani 1 1 d .
H28A H 0.7201 0.4587 0.0242 0.053 Uiso 1 1 calc R
H28B H 0.6059 0.4906 -0.0244 0.053 Uiso 1 1 calc R
Cl1 Cl 0.63173(12) 0.52382(11) 0.10633(10) 0.0590(4) Uani 1 1 d .
Cl2 Cl 0.60463(13) 0.33452(11) 0.02660(10) 0.0618(4) Uani 1 1 d .
O1W O 0.1078(2) 0.0464(2) 0.55722(16) 0.0240(6) Uani 1 1 d .
H1WA H 0.1389 0.0973 0.5485 0.036 Uiso 1 1 calc R
H2WB H 0.106(4) -0.010(4) 0.543(3) 0.051(18) Uiso 1 1 d .

loop_
_atom_site_aniso_label
_atom_site_aniso_U_11
_atom_site_aniso_U_22
_atom_site_aniso_U_33
_atom_site_aniso_U_23
_atom_site_aniso_U_13
_atom_site_aniso_U_12
Ni1 0.0197(3) 0.0205(3) 0.0152(2) -0.00215(19) 0.0052(2) 0.0003(2)
Br1 0.0425(3) 0.0252(2) 0.0221(2) -0.00392(16) 0.01200(19) -0.00958(18)
Br2 0.0295(2) 0.0257(2) 0.0212(2) -0.00136(16) 0.00389(17) 0.00689(17)
N1 0.0238(18) 0.0198(16) 0.0205(16) -0.0009(13) 0.0071(14) -0.0008(14)
N2 0.0137(16) 0.0224(16) 0.0169(15) -0.0046(13) 0.0046(12) -0.0068(13)
C1 0.021(2) 0.040(3) 0.027(2) -0.0052(19) 0.0060(18) 0.0035(19)
C2 0.025(2) 0.047(3) 0.038(3) -0.011(2) 0.017(2) 0.004(2)
C3 0.041(3) 0.042(3) 0.031(2) -0.012(2) 0.022(2) 0.000(2)
C4 0.031(2) 0.037(2) 0.021(2) -0.0091(18) 0.0089(18) -0.001(2)
C5 0.030(2) 0.0182(18) 0.0141(17) -0.0022(14) 0.0097(16) -0.0037(16)
C6 0.021(2) 0.0181(18) 0.0132(17) -0.0022(14) 0.0055(15) -0.0065(15)
C7 0.025(2) 0.0211(19) 0.0170(18) 0.0024(15) 0.0085(16) -0.0025(16)
C8 0.026(2) 0.024(2) 0.0198(19) -0.0028(16) 0.0096(17) -0.0043(17)
C9 0.034(3) 0.028(2) 0.034(2) -0.001(2) -0.003(2) -0.015(2)
C10 0.030(2) 0.028(2) 0.022(2) -0.0022(17) 0.0050(18) -0.0020(18)
C11 0.030(2) 0.027(2) 0.0169(19) 0.0021(16) 0.0024(17) 0.0033(18)
C12 0.042(3) 0.045(3) 0.029(2) 0.012(2) 0.000(2) 0.001(2)
C13 0.034(3) 0.023(2) 0.023(2) 0.0053(16) 0.0086(18) -0.0042(18)
C14 0.025(2) 0.028(2) 0.0218(19) 0.0022(17) 0.0052(17) -0.0043(18)
C15 0.034(3) 0.032(2) 0.034(2) 0.008(2) -0.002(2) -0.016(2)
C16 0.017(2) 0.024(2) 0.0183(18) -0.0009(15) 0.0062(15) -0.0052(16)
C17 0.023(2) 0.025(2) 0.0198(19) -0.0033(16) 0.0066(16) -0.0028(17)
C18 0.025(2) 0.022(2) 0.027(2) 0.0022(17) 0.0107(17) -0.0037(17)
C19 0.043(3) 0.029(2) 0.028(2) 0.0087(19) 0.011(2) -0.002(2)
C20 0.043(3) 0.030(2) 0.030(2) -0.0004(19) 0.013(2) -0.002(2)
C21 0.027(2) 0.026(2) 0.039(2) 0.0026(19) 0.016(2) -0.0084(18)
C22 0.021(2) 0.040(3) 0.049(3) 0.002(2) 0.016(2) -0.008(2)
C23 0.019(2) 0.038(3) 0.037(2) 0.000(2) 0.0105(19) 0.0000(19)
C24 0.021(2) 0.026(2) 0.023(2) -0.0005(17) 0.0054(16) -0.0012(17)
C25 0.025(2) 0.027(2) 0.035(2) 0.0008(18) 0.0120(19) 0.0001(18)
C26 0.050(3) 0.036(3) 0.036(3) 0.006(2) 0.014(2) 0.013(2)
C27 0.053(3) 0.029(2) 0.040(3) -0.007(2) 0.011(2) -0.006(2)
C28 0.038(3) 0.050(3) 0.047(3) 0.006(3) 0.015(2) 0.003(2)
Cl1 0.0595(10) 0.0498(8) 0.0696(10) -0.0160(7) 0.0208(8) -0.0061(7)
Cl2 0.0678(10) 0.0526(9) 0.0732(10) -0.0169(8) 0.0333(9) -0.0157(8)
O1W 0.0227(16) 0.0258(16) 0.0248(15) -0.0074(13) 0.0088(12) -0.0052(13)

loop_
_atom_type_symbol
_atom_type_description
_atom_type_scat_dispersion_real
_atom_type_scat_dispersion_imag
_atom_type_scat_source
C C 0.0033 0.0016 'International Tables Vol C Tables 4.2.6.8 and 6.1.1.4'
H H 0.0000 0.0000 'International Tables Vol C Tables 4.2.6.8 and 6.1.1.4'
N N 0.0061 0.0033 'International Tables Vol C Tables 4.2.6.8 and 6.1.1.4'
O O 0.0106 0.0060 'International Tables Vol C Tables 4.2.6.8 and 6.1.1.4'
Cl Cl 0.1484 0.1585 'International Tables Vol C Tables 4.2.6.8 and 6.1.1.4'
Ni Ni 0.3393 1.1124 'International Tables Vol C Tables 4.2.6.8 and 6.1.1.4'
Br Br -0.2901 2.4595 'International Tables Vol C Tables 4.2.6.8 and 6.1.1.4'

loop_
_geom_angle_atom_site_label_1
_geom_angle_atom_site_label_2
_geom_angle_atom_site_label_3
_geom_angle
N1 Ni1 O1W 168.06(13)
N1 Ni1 N2 80.44(13)
O1W Ni1 N2 88.39(11)
N1 Ni1 Br2 97.25(10)
O1W Ni1 Br2 90.92(9)
N2 Ni1 Br2 153.91(9)
N1 Ni1 Br1 93.95(9)
O1W Ni1 Br1 92.13(9)
N2 Ni1 Br1 100.03(9)
Br2 Ni1 Br1 106.06(2)
C5 N1 C1 118.8(3)
C5 N1 Ni1 117.9(3)
C1 N1 Ni1 122.7(3)
C16 N2 C6 113.1(3)
C16 N2 Ni1 117.4(2)
C6 N2 Ni1 112.0(2)
C16 N2 H2 123.4
C6 N2 H2 123.4
Ni1 N2 H2 40.8
N1 C1 C2 122.3(4)
N1 C1 H1A 118.9
C2 C1 H1A 118.9
C3 C2 C1 119.2(4)
C3 C2 H2A 120.4
C1 C2 H2A 120.4
C2 C3 C4 118.9(4)
C2 C3 H3A 120.5
C4 C3 H3A 120.5
C5 C4 C3 118.9(4)
C5 C4 H4A 120.6
C3 C4 H4A 120.6
N1 C5 C4 121.9(4)
N1 C5 C6 116.9(3)
C4 C5 C6 121.1(4)
N2 C6 C5 109.6(3)
N2 C6 C7 112.6(3)
C5 C6 C7 114.5(3)
N2 C6 H6A 106.5
C5 C6 H6A 106.5
C7 C6 H6A 106.5
C14 C7 C8 119.0(4)
C14 C7 C6 121.3(4)
C8 C7 C6 119.8(3)
C10 C8 C7 119.6(4)
C10 C8 C9 118.1(4)
C7 C8 C9 122.3(4)
C8 C9 H9A 109.5
C8 C9 H9B 109.5
H9A C9 H9B 109.5
C8 C9 H9C 109.5
H9A C9 H9C 109.5
H9B C9 H9C 109.5
C8 C10 C11 121.7(4)
C8 C10 H10A 119.1
C11 C10 H10A 119.1
C13 C11 C10 117.7(4)
C13 C11 C12 121.1(4)
C10 C11 C12 121.1(4)
C11 C12 H12A 109.5
C11 C12 H12B 109.5
H12A C12 H12B 109.5
C11 C12 H12C 109.5
H12A C12 H12C 109.5
H12B C12 H12C 109.5
C11 C13 C14 122.6(4)
C11 C13 H13A 118.7
C14 C13 H13A 118.7
C13 C14 C7 119.5(4)
C13 C14 C15 117.0(4)
C7 C14 C15 123.5(4)
C14 C15 H15A 109.5
C14 C15 H15B 109.5
H15A C15 H15B 109.5
C14 C15 H15C 109.5
H15A C15 H15C 109.5
H15B C15 H15C 109.5
C24 C16 C17 121.8(4)
C24 C16 N2 119.7(3)
C17 C16 N2 118.5(3)
C21 C17 C16 117.8(4)
C21 C17 C18 117.6(4)
C16 C17 C18 124.5(4)
C17 C18 C19 111.8(3)
C17 C18 C20 112.5(4)
C19 C18 C20 109.4(3)
C17 C18 H18A 107.6
C19 C18 H18A 107.6
C20 C18 H18A 107.6
C18 C19 H19A 109.5
C18 C19 H19B 109.5
H19A C19 H19B 109.5
C18 C19 H19C 109.5
H19A C19 H19C 109.5
H19B C19 H19C 109.5
C18 C20 H20A 109.5
C18 C20 H20B 109.5
H20A C20 H20B 109.5
C18 C20 H20C 109.5
H20A C20 H20C 109.5
H20B C20 H20C 109.5
C22 C21 C17 121.6(4)
C22 C21 H21A 119.2
C17 C21 H21A 119.2
C23 C22 C21 119.7(4)
C23 C22 H22A 120.2
C21 C22 H22A 120.2
C22 C23 C24 121.5(4)
C22 C23 H23A 119.2
C24 C23 H23A 119.2
C16 C24 C23 117.4(4)
C16 C24 C25 125.2(4)
C23 C24 C25 117.3(4)
C26 C25 C24 111.5(4)
C26 C25 C27 111.1(4)
C24 C25 C27 110.1(4)
C26 C25 H25A 108.0
C24 C25 H25A 108.0
C27 C25 H25A 108.0
C25 C26 H26A 109.5
C25 C26 H26B 109.5
H26A C26 H26B 109.5
C25 C26 H26C 109.5
H26A C26 H26C 109.5
H26B C26 H26C 109.5
C25 C27 H27A 109.5
C25 C27 H27B 109.5
H27A C27 H27B 109.5
C25 C27 H27C 109.5
H27A C27 H27C 109.5
H27B C27 H27C 109.5
Cl1 C28 Cl2 110.7(3)
Cl1 C28 H28A 109.5
Cl2 C28 H28A 109.5
Cl1 C28 H28B 109.5
Cl2 C28 H28B 109.5
H28A C28 H28B 108.1
Ni1 O1W H1WA 109.5
Ni1 O1W H2WB 116(4)
H1WA O1W H2WB 134.1

loop_
_geom_bond_atom_site_label_1
_geom_bond_atom_site_label_2
_geom_bond_distance
Ni1 N1 2.028(3)
Ni1 O1W 2.055(3)
Ni1 N2 2.110(3)
Ni1 Br2 2.4516(6)
Ni1 Br1 2.4594(7)
N1 C5 1.336(5)
N1 C1 1.344(5)
N2 C16 1.460(5)
N2 C6 1.507(4)
N2 H2 0.8800
C1 C2 1.378(6)
C1 H1A 0.9500
C2 C3 1.370(7)
C2 H2A 0.9500
C3 C4 1.390(6)
C3 H3A 0.9500
C4 C5 1.388(5)
C4 H4A 0.9500
C5 C6 1.520(5)
C6 C7 1.522(5)
C6 H6A 1.0000
C7 C14 1.404(5)
C7 C8 1.411(6)
C8 C10 1.391(6)
C8 C9 1.506(6)
C9 H9A 0.9800
C9 H9B 0.9800
C9 H9C 0.9800
C10 C11 1.401(6)
C10 H10A 0.9500
C11 C13 1.377(6)
C11 C12 1.510(6)
C12 H12A 0.9800
C12 H12B 0.9800
C12 H12C 0.9800
C13 C14 1.390(6)
C13 H13A 0.9500
C14 C15 1.511(6)
C15 H15A 0.9800
C15 H15B 0.9800
C15 H15C 0.9800
C16 C24 1.394(6)
C16 C17 1.408(5)
C17 C21 1.389(6)
C17 C18 1.515(6)
C18 C19 1.531(6)
C18 C20 1.540(6)
C18 H18A 1.0000
C19 H19A 0.9800
C19 H19B 0.9800
C19 H19C 0.9800
C20 H20A 0.9800
C20 H20B 0.9800
C20 H20C 0.9800
C21 C22 1.379(6)
C21 H21A 0.9500
C22 C23 1.371(6)
C22 H22A 0.9500
C23 C24 1.409(6)
C23 H23A 0.9500
C24 C25 1.531(6)
C25 C26 1.514(6)
C25 C27 1.536(6)
C25 H25A 1.0000
C26 H26A 0.9800
C26 H26B 0.9800
C26 H26C 0.9800
C27 H27A 0.9800
C27 H27B 0.9800
C27 H27C 0.9800
C28 Cl1 1.750(5)
C28 Cl2 1.763(6)
C28 H28A 0.9900
C28 H28B 0.9900
O1W H1WA 0.8400
O1W H2WB 0.80(5)

loop_
_geom_torsion_atom_site_label_1
_geom_torsion_atom_site_label_2
_geom_torsion_atom_site_label_3
_geom_torsion_atom_site_label_4
_geom_torsion
O1W Ni1 N1 C5 -19.6(8)
N2 Ni1 N1 C5 1.3(3)
Br2 Ni1 N1 C5 -152.4(3)
Br1 Ni1 N1 C5 100.8(3)
O1W Ni1 N1 C1 169.7(6)
N2 Ni1 N1 C1 -169.4(3)
Br2 Ni1 N1 C1 36.9(3)
Br1 Ni1 N1 C1 -69.9(3)
N1 Ni1 N2 C16 -144.7(3)
O1W Ni1 N2 C16 31.1(3)
Br2 Ni1 N2 C16 -57.7(4)
Br1 Ni1 N2 C16 122.9(2)
N1 Ni1 N2 C6 -11.4(2)
O1W Ni1 N2 C6 164.4(2)
Br2 Ni1 N2 C6 75.6(3)
Br1 Ni1 N2 C6 -103.7(2)
C5 N1 C1 C2 0.7(6)
Ni1 N1 C1 C2 171.3(4)
N1 C1 C2 C3 1.3(7)
C1 C2 C3 C4 -1.1(7)
C2 C3 C4 C5 -0.9(7)
C1 N1 C5 C4 -2.8(6)
Ni1 N1 C5 C4 -173.9(3)
C1 N1 C5 C6 -179.5(4)
Ni1 N1 C5 C6 9.4(4)
C3 C4 C5 N1 2.9(6)
C3 C4 C5 C6 179.6(4)
C16 N2 C6 C5 153.8(3)
Ni1 N2 C6 C5 18.4(3)
C16 N2 C6 C7 -77.5(4)
Ni1 N2 C6 C7 147.1(3)
N1 C5 C6 N2 -18.4(5)
C4 C5 C6 N2 164.9(4)
N1 C5 C6 C7 -146.0(3)
C4 C5 C6 C7 37.2(5)
N2 C6 C7 C14 -69.7(5)
C5 C6 C7 C14 56.4(5)
N2 C6 C7 C8 110.3(4)
C5 C6 C7 C8 -123.6(4)
C14 C7 C8 C10 -0.2(6)
C6 C7 C8 C10 179.8(4)
C14 C7 C8 C9 -178.1(4)
C6 C7 C8 C9 1.9(6)
C7 C8 C10 C11 0.9(6)
C9 C8 C10 C11 178.9(4)
C8 C10 C11 C13 -1.4(6)
C8 C10 C11 C12 -179.0(4)
C10 C11 C13 C14 1.1(6)
C12 C11 C13 C14 178.8(4)
C11 C13 C14 C7 -0.5(6)
C11 C13 C14 C15 179.3(4)
C8 C7 C14 C13 0.0(6)
C6 C7 C14 C13 -180.0(4)
C8 C7 C14 C15 -179.7(4)
C6 C7 C14 C15 0.3(6)
C6 N2 C16 C24 107.4(4)
Ni1 N2 C16 C24 -119.8(3)
C6 N2 C16 C17 -73.6(4)
Ni1 N2 C16 C17 59.3(4)
C24 C16 C17 C21 -3.4(6)
N2 C16 C17 C21 177.6(4)
C24 C16 C17 C18 173.5(4)
N2 C16 C17 C18 -5.6(6)
C21 C17 C18 C19 58.2(5)
C16 C17 C18 C19 -118.7(4)
C21 C17 C18 C20 -65.5(5)
C16 C17 C18 C20 117.7(4)
C16 C17 C21 C22 0.3(6)
C18 C17 C21 C22 -176.8(4)
C17 C21 C22 C23 2.5(7)
C21 C22 C23 C24 -2.4(7)
C17 C16 C24 C23 3.5(6)
N2 C16 C24 C23 -177.5(4)
C17 C16 C24 C25 -174.4(4)
N2 C16 C24 C25 4.6(6)
C22 C23 C24 C16 -0.5(7)
C22 C23 C24 C25 177.5(4)
C16 C24 C25 C26 -116.6(5)
C23 C24 C25 C26 65.6(5)
C16 C24 C25 C27 119.6(5)
C23 C24 C25 C27 -58.3(5)
